data_7224065
loop_
_publ_author_name
'Materna, Magdalena'
'Stawinski, Jacek'
'Kiliszek, Agnieszka'
'Rypniewski, Wojciech'
'Sobkowski, Michal'

_publ_section_title
;
 Oxyonium phosphobetaines -- unusually stable nucleophilic
 catalyst-phosphate complexes formed from H-phosphonates and N-oxides
;
_journal_name_full 'RSC Adv.'
_journal_paper_doi 10.1039/C5RA27465F
_journal_year 2016
_chemical_formula_moiety 'C11 H16 N O5 P'
_chemical_formula_sum 'C11 H16 N O5 P'
_chemical_formula_weight 273.22
_chemical_name_common 'N-methyl-N-oxymorpholinium phenyl phosphate'
_chemical_name_systematic '4-methylmorpholino-4-ium phenyl phosphate'
_space_group_crystal_system orthorhombic
_space_group_IT_number 61
_space_group_name_Hall '-P 2ac 2ab'
_space_group_name_H-M_alt 'P b c a'
_symmetry_space_group_name_Hall '-P 2ac 2ab'
_symmetry_space_group_name_H-M 'P b c a'
_atom_sites_solution_hydrogens geom
_audit_creation_method SHELXL-2014/7
_audit_update_record
;
2015-09-18 deposited with the CCDC.
2016-01-27 downloaded from the CCDC.
;
_cell_angle_alpha 90
_cell_angle_beta 90
_cell_angle_gamma 90
_cell_formula_units_Z 8
_cell_length_a 11.8630(10)
_cell_length_b 14.0900(10)
_cell_length_c 14.4570(10)
_cell_measurement_temperature 100(2)
_cell_volume 2416.5(3)
_computing_data_collection 'HKL2000 (Otwinowski & Minor, 2007)'
_computing_structure_refinement 'SHELXL-2014/7 (Sheldrick, 2014)'
_computing_structure_solution 'SHELXT (Sheldrick, 2015)'
_diffrn_ambient_temperature 100(2)
_diffrn_detector_area_resol_mean 25.6
_diffrn_measured_fraction_theta_full 0.996
_diffrn_measured_fraction_theta_max 0.996
_diffrn_measurement_device_type 'Mar Research MX-225'
_diffrn_measurement_method 'phi scan'
_diffrn_radiation_type synchrotron
_diffrn_radiation_wavelength 0.88561
_diffrn_reflns_av_unetI/netI 0.0243
_diffrn_reflns_laue_measured_fraction_full 0.996
_diffrn_reflns_laue_measured_fraction_max 0.996
_diffrn_reflns_limit_h_max 14
_diffrn_reflns_limit_h_min 0
_diffrn_reflns_limit_k_max 17
_diffrn_reflns_limit_k_min 0
_diffrn_reflns_limit_l_max 17
_diffrn_reflns_limit_l_min 0
_diffrn_reflns_number 2366
_diffrn_reflns_point_group_measured_fraction_full 0.996
_diffrn_reflns_point_group_measured_fraction_max 0.996
_diffrn_reflns_theta_full 32.098
_diffrn_reflns_theta_max 33.130
_diffrn_reflns_theta_min 3.303
_diffrn_source 'BESSY BL14.2'
_exptl_absorpt_coefficient_mu 0.443
_exptl_crystal_colour colourless
_exptl_crystal_density_diffrn 1.502
_exptl_crystal_description needle
_exptl_crystal_F_000 1152
_exptl_crystal_recrystallization_method 'Re-crystallisation from solvent: Dichloromethane'
_exptl_crystal_size_max 0.5
_exptl_crystal_size_mid 0.1
_exptl_crystal_size_min 0.1
_refine_diff_density_max 0.728
_refine_diff_density_min -0.517
_refine_diff_density_rms 0.066
_refine_ls_extinction_method none
_refine_ls_goodness_of_fit_ref 1.071
_refine_ls_hydrogen_treatment constr
_refine_ls_matrix_type full
_refine_ls_number_parameters 163
_refine_ls_number_reflns 2366
_refine_ls_number_restraints 0
_refine_ls_restrained_S_all 1.071
_refine_ls_R_factor_all 0.0475
_refine_ls_R_factor_gt 0.0431
_refine_ls_shift/su_max 0.001
_refine_ls_shift/su_mean 0.000
_refine_ls_structure_factor_coef Fsqd
_refine_ls_weighting_details 'w=1/[\s^2^(Fo^2^)+(0.0706P)^2^+2.4486P] where P=(Fo^2^+2Fc^2^)/3'
_refine_ls_weighting_scheme calc
_refine_ls_wR_factor_gt 0.1216
_refine_ls_wR_factor_ref 0.1265
_reflns_Friedel_coverage 0.000
_reflns_number_gt 2114
_reflns_number_total 2366
_reflns_threshold_expression 'I > 2\s(I)'
_cod_data_source_file c5ra27465f2.cif
_cod_data_source_block a1-wght
_cod_database_code 7224065
_shelx_shelxl_version_number 2014/7
_shelx_space_group_comment
;
The symmetry employed for this shelxl refinement is uniquely defined
by the following loop, which should always be used as a source of
symmetry information in preference to the above space-group names.
They are only intended as comments.
;

loop_
_space_group_symop_operation_xyz
'x, y, z'
'-x+1/2, -y, z+1/2'
'-x, y+1/2, -z+1/2'
'x+1/2, -y+1/2, -z'
'-x, -y, -z'
'x-1/2, y, -z-1/2'
'x, -y-1/2, z-1/2'
'-x-1/2, y-1/2, z'

loop_
_atom_site_label
_atom_site_type_symbol
_atom_site_fract_x
_atom_site_fract_y
_atom_site_fract_z
_atom_site_U_iso_or_equiv
_atom_site_adp_type
_atom_site_occupancy
_atom_site_site_symmetry_order
_atom_site_calc_flag
_atom_site_refinement_flags_posn
_atom_site_refinement_flags_adp
P1 P 0.20723(4) 0.55175(3) 0.63294(4) 0.01677(19) Uani 1 1 d . .
O1 O 0.27467(11) 0.65150(9) 0.63667(10) 0.0175(3) Uani 1 1 d . .
O2 O 0.29009(11) 0.47856(9) 0.69580(10) 0.0181(3) Uani 1 1 d . .
O3 O 0.21525(12) 0.50877(11) 0.54131(11) 0.0256(4) Uani 1 1 d . .
O4 O 0.10158(11) 0.56828(10) 0.68373(10) 0.0220(3) Uani 1 1 d . .
C1 C 0.36882(15) 0.67484(13) 0.58368(13) 0.0148(4) Uani 1 1 d . .
C2 C 0.37451(15) 0.76747(12) 0.55132(13) 0.0150(4) Uani 1 1 d . .
H2 H 0.3148 0.8107 0.5633 0.018 Uiso 1 1 calc R U
C3 C 0.46872(16) 0.79626(13) 0.50117(14) 0.0183(4) Uani 1 1 d . .
H3 H 0.4734 0.8596 0.4789 0.022 Uiso 1 1 calc R U
C4 C 0.55585(15) 0.73306(14) 0.48345(14) 0.0202(4) Uani 1 1 d . .
H4 H 0.6197 0.7529 0.4489 0.024 Uiso 1 1 calc R U
C5 C 0.54927(16) 0.64081(14) 0.51638(15) 0.0212(4) Uani 1 1 d . .
H5 H 0.6089 0.5975 0.5044 0.025 Uiso 1 1 calc R U
C6 C 0.45585(16) 0.61120(13) 0.56694(15) 0.0196(4) Uani 1 1 d . .
H6 H 0.4517 0.5481 0.5898 0.023 Uiso 1 1 calc R U
N1 N 0.29074(13) 0.47996(11) 0.79656(12) 0.0172(4) Uani 1 1 d . .
C7 C 0.31115(19) 0.57750(14) 0.83256(14) 0.0225(4) Uani 1 1 d . .
H7A H 0.3111 0.5763 0.9003 0.034 Uiso 1 1 calc R U
H7B H 0.3843 0.6004 0.8104 0.034 Uiso 1 1 calc R U
H7C H 0.2514 0.6200 0.8107 0.034 Uiso 1 1 calc R U
C8 C 0.18281(17) 0.43938(14) 0.83585(14) 0.0191(4) Uani 1 1 d . .
H8A H 0.1846 0.4431 0.9042 0.023 Uiso 1 1 calc R U
H8B H 0.1177 0.4770 0.8137 0.023 Uiso 1 1 calc R U
C9 C 0.16952(17) 0.33752(14) 0.80621(15) 0.0232(5) Uani 1 1 d . .
H9A H 0.0994 0.3113 0.8331 0.028 Uiso 1 1 calc R U
H9B H 0.1628 0.3346 0.7380 0.028 Uiso 1 1 calc R U
C11 C 0.38701(16) 0.41583(14) 0.82301(14) 0.0210(4) Uani 1 1 d . .
H11A H 0.3978 0.4177 0.8909 0.025 Uiso 1 1 calc R U
H11B H 0.4572 0.4386 0.7935 0.025 Uiso 1 1 calc R U
C10 C 0.36384(18) 0.31494(14) 0.79292(15) 0.0237(4) Uani 1 1 d . .
H10A H 0.3564 0.3124 0.7248 0.028 Uiso 1 1 calc R U
H10B H 0.4276 0.2737 0.8111 0.028 Uiso 1 1 calc R U
05 O 0.26252(13) 0.28153(10) 0.83499(11) 0.0252(4) Uani 1 1 d . .

loop_
_atom_site_aniso_label
_atom_site_aniso_U_11
_atom_site_aniso_U_22
_atom_site_aniso_U_33
_atom_site_aniso_U_23
_atom_site_aniso_U_13
_atom_site_aniso_U_12
P1 0.0110(3) 0.0143(3) 0.0250(3) 0.00625(19) -0.00165(18) -0.00181(16)
O1 0.0125(6) 0.0125(7) 0.0275(8) 0.0044(5) 0.0036(5) 0.0010(5)
O2 0.0172(7) 0.0144(7) 0.0227(8) 0.0033(5) 0.0011(5) 0.0011(5)
O3 0.0251(8) 0.0250(8) 0.0268(8) 0.0021(6) 0.0012(6) -0.0081(6)
O4 0.0115(6) 0.0247(7) 0.0298(8) 0.0082(6) 0.0007(6) 0.0005(5)
C1 0.0099(8) 0.0152(8) 0.0193(9) 0.0024(7) -0.0013(7) -0.0017(7)
C2 0.0118(8) 0.0132(8) 0.0201(9) 0.0012(7) -0.0038(7) 0.0007(7)
C3 0.0171(9) 0.0164(9) 0.0214(10) 0.0040(7) -0.0063(7) -0.0050(7)
C4 0.0125(8) 0.0237(10) 0.0245(10) -0.0007(8) 0.0008(7) -0.0053(7)
C5 0.0121(9) 0.0202(10) 0.0314(11) -0.0035(8) 0.0015(8) 0.0012(7)
C6 0.0149(9) 0.0121(8) 0.0318(11) 0.0013(8) 0.0000(8) -0.0001(7)
N1 0.0162(8) 0.0150(8) 0.0204(9) 0.0005(6) -0.0010(6) -0.0015(6)
C7 0.0284(10) 0.0151(9) 0.0239(11) -0.0025(8) -0.0051(8) -0.0027(8)
C8 0.0158(9) 0.0207(10) 0.0209(10) 0.0016(8) 0.0009(8) -0.0013(8)
C9 0.0219(10) 0.0222(10) 0.0254(11) 0.0032(8) 0.0011(8) -0.0056(8)
C11 0.0166(9) 0.0191(9) 0.0272(10) 0.0042(8) -0.0044(8) 0.0022(8)
C10 0.0265(10) 0.0164(9) 0.0281(11) 0.0031(8) -0.0015(9) 0.0018(8)
05 0.0303(8) 0.0136(6) 0.0318(8) 0.0048(6) 0.0001(6) -0.0035(6)

loop_
_atom_type_symbol
_atom_type_description
_atom_type_scat_dispersion_real
_atom_type_scat_dispersion_imag
_atom_type_scat_source
C C 0.0060 0.0030 'International Tables Vol C Tables 4.2.6.8 and 6.1.1.4'
H H 0.0000 0.0000 'International Tables Vol C Tables 4.2.6.8 and 6.1.1.4'
N N 0.0110 0.0050 'International Tables Vol C Tables 4.2.6.8 and 6.1.1.4'
O O 0.0190 0.0100 'International Tables Vol C Tables 4.2.6.8 and 6.1.1.4'
P P 0.1480 0.1500 'International Tables Vol C Tables 4.2.6.8 and 6.1.1.4'

loop_
_geom_angle_atom_site_label_1
_geom_angle_atom_site_label_2
_geom_angle_atom_site_label_3
_geom_angle
O3 P1 O4 125.04(9)
O3 P1 O1 111.00(8)
O4 P1 O1 105.49(8)
O3 P1 O2 101.36(8)
O4 P1 O2 108.89(8)
O1 P1 O2 102.97(7)
C1 O1 P1 125.65(12)
N1 O2 P1 122.18(11)
C2 C1 C6 120.82(17)
C2 C1 O1 116.49(16)
C6 C1 O1 122.63(16)
C1 C2 C3 119.23(17)
C1 C2 H2 120.4
C3 C2 H2 120.4
C4 C3 C2 120.45(17)
C4 C3 H3 119.8
C2 C3 H3 119.8
C5 C4 C3 119.74(18)
C5 C4 H4 120.1
C3 C4 H4 120.1
C4 C5 C6 120.41(18)
C4 C5 H5 119.8
C6 C5 H5 119.8
C1 C6 C5 119.35(18)
C1 C6 H6 120.3
C5 C6 H6 120.3
O2 N1 C7 111.27(15)
O2 N1 C11 104.47(14)
C7 N1 C11 109.98(15)
O2 N1 C8 111.46(14)
C7 N1 C8 110.80(15)
C11 N1 C8 108.65(15)
N1 C7 H7A 109.5
N1 C7 H7B 109.5
H7A C7 H7B 109.5
N1 C7 H7C 109.5
H7A C7 H7C 109.5
H7B C7 H7C 109.5
C9 C8 N1 109.99(16)
C9 C8 H8A 109.7
N1 C8 H8A 109.7
C9 C8 H8B 109.7
N1 C8 H8B 109.7
H8A C8 H8B 108.2
05 C9 C8 111.42(16)
05 C9 H9A 109.3
C8 C9 H9A 109.3
05 C9 H9B 109.3
C8 C9 H9B 109.3
H9A C9 H9B 108.0
N1 C11 C10 110.69(16)
N1 C11 H11A 109.5
C10 C11 H11A 109.5
N1 C11 H11B 109.5
C10 C11 H11B 109.5
H11A C11 H11B 108.1
05 C10 C11 109.92(17)
05 C10 H10A 109.7
C11 C10 H10A 109.7
05 C10 H10B 109.7
C11 C10 H10B 109.7
H10A C10 H10B 108.2
C9 05 C10 110.28(15)

loop_
_geom_bond_atom_site_label_1
_geom_bond_atom_site_label_2
_geom_bond_distance
P1 O3 1.4596(17)
P1 O4 1.4712(14)
P1 O1 1.6181(14)
P1 O2 1.6898(14)
O1 C1 1.394(2)
O2 N1 1.457(2)
C1 C2 1.388(2)
C1 C6 1.389(3)
C2 C3 1.393(3)
C2 H2 0.9500
C3 C4 1.388(3)
C3 H3 0.9500
C4 C5 1.386(3)
C4 H4 0.9500
C5 C6 1.392(3)
C5 H5 0.9500
C6 H6 0.9500
N1 C7 1.489(2)
N1 C11 1.506(2)
N1 C8 1.513(2)
C7 H7A 0.9800
C7 H7B 0.9800
C7 H7C 0.9800
C8 C9 1.506(3)
C8 H8A 0.9900
C8 H8B 0.9900
C9 05 1.419(3)
C9 H9A 0.9900
C9 H9B 0.9900
C11 C10 1.512(3)
C11 H11A 0.9900
C11 H11B 0.9900
C10 05 1.427(3)
C10 H10A 0.9900
C10 H10B 0.9900
